data_7702198
loop_
_publ_author_name
'Hawes, Chris S.'
'\'O M\'aille, Gear\'oid M'
'Byrne, Kevin'
'Schmitt, Wolfgang'
'Gunnlaugsson, Thorfinnur'

_publ_section_title
;
 Tetraarylpyrrolo[3,2-b]pyrroles as versatile and responsive fluorescent
 linkers in metal-organic frameworks.
;
_journal_issue 30
_journal_name_full 'Dalton transactions (Cambridge, England : 2003)'
_journal_page_first 10080
_journal_page_last 10092
_journal_paper_doi 10.1039/c8dt01784k
_journal_volume 47
_journal_year 2018
_chemical_formula_moiety 'C40 H36 N4, C7 H8'
_chemical_formula_sum 'C47 H44 N4'
_chemical_formula_weight 664.86
_space_group_crystal_system triclinic
_space_group_IT_number 2
_space_group_name_Hall '-P 1'
_space_group_name_H-M_alt 'P -1'
_atom_sites_solution_hydrogens geom
_atom_sites_solution_primary direct
_audit_creation_date 2016-06-27
_audit_creation_method
;
Olex2 1.2
(compiled 2016.02.19 svn.r3266 for OlexSys, GUI svn.r5155)
;
_audit_update_record
;
2018-01-23 deposited with the CCDC.
2018-07-04 downloaded from the CCDC.
;
_cell_angle_alpha 94.749(17)
_cell_angle_beta 94.10(2)
_cell_angle_gamma 102.130(17)
_cell_formula_units_Z 1
_cell_length_a 6.259(3)
_cell_length_b 10.267(5)
_cell_length_c 14.832(8)
_cell_measurement_reflns_used 3882
_cell_measurement_temperature 100(2)
_cell_measurement_theta_max 68.26
_cell_measurement_theta_min 4.44
_cell_volume 924.8(8)
_computing_molecular_graphics 'Olex2 (Dolomanov et al., 2009)'
_computing_publication_material 'Olex2 (Dolomanov et al., 2009)'
_computing_structure_refinement 'ShelXL (Sheldrick, 2015)'
_computing_structure_solution 'XT (Sheldrick, 2015)'
_diffrn_ambient_temperature 99.92
_diffrn_detector_area_resol_mean 8
_diffrn_measured_fraction_theta_full 0.993
_diffrn_measured_fraction_theta_max 0.991
_diffrn_measurement_device_type 'Bruker APEX-II CCD'
_diffrn_measurement_method '\w and \f scans'
_diffrn_radiation_monochromator graphite
_diffrn_radiation_type CuK\a
_diffrn_radiation_wavelength 1.54178
_diffrn_reflns_av_R_equivalents 0.0323
_diffrn_reflns_av_unetI/netI 0.0348
_diffrn_reflns_Laue_measured_fraction_full 0.993
_diffrn_reflns_Laue_measured_fraction_max 0.991
_diffrn_reflns_limit_h_max 7
_diffrn_reflns_limit_h_min -7
_diffrn_reflns_limit_k_max 11
_diffrn_reflns_limit_k_min -12
_diffrn_reflns_limit_l_max 17
_diffrn_reflns_limit_l_min -17
_diffrn_reflns_number 10234
_diffrn_reflns_point_group_measured_fraction_full 0.993
_diffrn_reflns_point_group_measured_fraction_max 0.991
_diffrn_reflns_theta_full 67.679
_diffrn_reflns_theta_max 68.043
_diffrn_reflns_theta_min 4.427
_diffrn_source 'sealed tube'
_diffrn_standards_number 0
_exptl_absorpt_coefficient_mu 0.535
_exptl_absorpt_correction_T_max 0.7531
_exptl_absorpt_correction_T_min 0.6339
_exptl_absorpt_correction_type multi-scan
_exptl_absorpt_process_details
;
SADABS-2014/5 (Bruker,2014/5) was used for absorption correction.
wR2(int) was 0.0638 before and 0.0488 after correction.
The Ratio of minimum to maximum transmission is 0.8417.
The \l/2 correction factor is Not present.
;
_exptl_crystal_colour yellow
_exptl_crystal_density_diffrn 1.194
_exptl_crystal_description rod
_exptl_crystal_F_000 354
_exptl_crystal_size_max 0.18
_exptl_crystal_size_mid 0.05
_exptl_crystal_size_min 0.04
_refine_diff_density_max 0.224
_refine_diff_density_min -0.250
_refine_diff_density_rms 0.044
_refine_ls_extinction_method none
_refine_ls_goodness_of_fit_ref 1.029
_refine_ls_hydrogen_treatment constr
_refine_ls_matrix_type full
_refine_ls_number_parameters 266
_refine_ls_number_reflns 3350
_refine_ls_number_restraints 0
_refine_ls_restrained_S_all 1.029
_refine_ls_R_factor_all 0.0545
_refine_ls_R_factor_gt 0.0464
_refine_ls_shift/su_max 0.000
_refine_ls_shift/su_mean 0.000
_refine_ls_structure_factor_coef Fsqd
_refine_ls_weighting_details 'w=1/[\s^2^(Fo^2^)+(0.0888P)^2^+0.1035P] where P=(Fo^2^+2Fc^2^)/3'
_refine_ls_weighting_scheme calc
_refine_ls_wR_factor_gt 0.1265
_refine_ls_wR_factor_ref 0.1342
_reflns_Friedel_coverage 0.000
_reflns_number_gt 2786
_reflns_number_total 3350
_reflns_threshold_expression 'I > 2\s(I)'
_cod_data_source_file c8dt01784k2.cif
_cod_data_source_block L1
_cod_original_cell_volume 924.7(8)
_cod_database_code 7702198
_shelx_space_group_comment
;
The symmetry employed for this shelxl refinement is uniquely defined
by the following loop, which should always be used as a source of
symmetry information in preference to the above space-group names.
They are only intended as comments.
;
_shelx_estimated_absorpt_t_max 0.979
_shelx_estimated_absorpt_t_min 0.910
_olex2_refinement_description
;
1. Fixed Uiso
 At 1.2 times of:
  All C(H) groups
 At 1.5 times of:
  All C(H,H,H) groups
2. Others
 Fixed Sof: C21(0.5) H21A(0.5) H21B(0.5) H21C(0.5) C22(0.5) C23(0.5) H23(0.5)
 C24(0.5) H24(0.5) C25(0.5) H25(0.5) C26(0.5) H26(0.5) C27(0.5) H27(0.5)
3.a Aromatic/amide H refined with riding coordinates:
 C3(H3), C4(H4), C6(H6), C7(H7), C10(H10), C12(H12), C13(H13), C15(H15),
 C16(H16), C23(H23), C24(H24), C25(H25), C26(H26), C27(H27)
3.b Idealised Me refined as rotating group:
 C18(H18A,H18B,H18C), C19(H19A,H19B,H19C), C20(H20A,H20B,H20C), C21(H21A,H21B,
 H21C)
;
_shelx_shelxl_version_number 2014/7
_olex2_submission_special_instructions 'No special instructions were received'

loop_
_space_group_symop_operation_xyz
'x, y, z'
'-x, -y, -z'

loop_
_atom_site_label
_atom_site_type_symbol
_atom_site_fract_x
_atom_site_fract_y
_atom_site_fract_z
_atom_site_U_iso_or_equiv
_atom_site_adp_type
_atom_site_occupancy
_atom_site_site_symmetry_order
_atom_site_calc_flag
_atom_site_refinement_flags_posn
_atom_site_refinement_flags_occupancy
_atom_site_disorder_assembly
_atom_site_disorder_group
N1 N 0.8355(2) 0.06206(15) 0.17464(9) 0.0386(3) Uani 1 1 d . . . .
N2 N 0.09874(19) 0.50115(12) 0.39374(7) 0.0245(3) Uani 1 1 d . . . .
C1 C 0.7346(2) 0.12294(15) 0.21610(10) 0.0296(3) Uani 1 1 d . . . .
C2 C 0.6057(2) 0.19830(14) 0.26769(9) 0.0265(3) Uani 1 1 d . . . .
C3 C 0.4252(2) 0.23517(14) 0.22437(9) 0.0277(3) Uani 1 1 d . . . .
H3 H 0.3887 0.2119 0.1610 0.033 Uiso 1 1 calc R . . .
C4 C 0.2993(2) 0.30584(14) 0.27404(9) 0.0268(3) Uani 1 1 d . . . .
H4 H 0.1768 0.3309 0.2443 0.032 Uiso 1 1 calc R . . .
C5 C 0.3515(2) 0.34079(13) 0.36815(9) 0.0246(3) Uani 1 1 d . . . .
C6 C 0.5345(2) 0.30347(14) 0.40999(9) 0.0250(3) Uani 1 1 d . . . .
H6 H 0.5719 0.3270 0.4733 0.030 Uiso 1 1 calc R . . .
C7 C 0.6620(2) 0.23317(14) 0.36121(9) 0.0260(3) Uani 1 1 d . . . .
H7 H 0.7857 0.2089 0.3906 0.031 Uiso 1 1 calc R . . .
C8 C 0.2160(2) 0.40860(14) 0.42449(9) 0.0246(3) Uani 1 1 d . . . .
C9 C -0.0210(2) 0.53513(14) 0.46376(9) 0.0235(3) Uani 1 1 d . . . .
C10 C -0.1689(2) 0.61618(14) 0.48736(9) 0.0248(3) Uani 1 1 d . . . .
H10 H -0.2247 0.6753 0.4507 0.030 Uiso 1 1 calc R . . .
C11 C 0.1092(2) 0.56361(14) 0.31116(9) 0.0241(3) Uani 1 1 d . . . .
C12 C -0.0848(2) 0.56281(14) 0.25889(9) 0.0254(3) Uani 1 1 d . . . .
H12 H -0.2217 0.5192 0.2774 0.030 Uiso 1 1 calc R . . .
C13 C -0.0777(2) 0.62615(14) 0.17925(9) 0.0256(3) Uani 1 1 d . . . .
H13 H -0.2112 0.6259 0.1444 0.031 Uiso 1 1 calc R . . .
C14 C 0.1205(2) 0.69001(13) 0.14933(9) 0.0242(3) Uani 1 1 d . . . .
C15 C 0.3137(2) 0.68896(15) 0.20325(9) 0.0273(3) Uani 1 1 d . . . .
H15 H 0.4510 0.7313 0.1845 0.033 Uiso 1 1 calc R . . .
C16 C 0.3093(2) 0.62772(15) 0.28329(9) 0.0269(3) Uani 1 1 d . . . .
H16 H 0.4423 0.6295 0.3190 0.032 Uiso 1 1 calc R . . .
C17 C 0.1344(2) 0.75712(14) 0.06025(9) 0.0269(3) Uani 1 1 d . . . .
C18 C 0.2645(3) 0.90265(15) 0.07934(10) 0.0336(3) Uani 1 1 d . . . .
H18A H 0.1927 0.9515 0.1233 0.050 Uiso 1 1 calc GR . . .
H18B H 0.2695 0.9455 0.0227 0.050 Uiso 1 1 calc GR . . .
H18C H 0.4142 0.9037 0.1043 0.050 Uiso 1 1 calc GR . . .
C19 C 0.2518(3) 0.67866(16) -0.00598(10) 0.0325(3) Uani 1 1 d . . . .
H19A H 0.3998 0.6799 0.0210 0.049 Uiso 1 1 calc GR . . .
H19B H 0.2614 0.7203 -0.0631 0.049 Uiso 1 1 calc GR . . .
H19C H 0.1687 0.5859 -0.0180 0.049 Uiso 1 1 calc GR . . .
C20 C -0.0926(2) 0.75893(17) 0.01460(10) 0.0331(3) Uani 1 1 d . . . .
H20A H -0.1766 0.6668 -0.0006 0.050 Uiso 1 1 calc GR . . .
H20B H -0.0755 0.8039 -0.0410 0.050 Uiso 1 1 calc GR . . .
H20C H -0.1707 0.8072 0.0563 0.050 Uiso 1 1 calc GR . . .
C21 C -0.1177(16) 1.0540(9) 0.6285(6) 0.063(2) Uani 0.5 1 d . P A -1
H21A H -0.1330 0.9792 0.6662 0.094 Uiso 0.5 1 calc GR P A -1
H21B H -0.2551 1.0855 0.6240 0.094 Uiso 0.5 1 calc GR P A -1
H21C H 0.0017 1.1272 0.6561 0.094 Uiso 0.5 1 calc GR P A -1
C22 C -0.0671(9) 1.0088(4) 0.5362(3) 0.0401(10) Uani 0.5 1 d . P A -1
C23 C -0.2341(10) 0.9559(6) 0.4698(5) 0.0437(13) Uani 0.5 1 d . P A -1
H23 H -0.3815 0.9455 0.4847 0.052 Uiso 0.5 1 calc R P A -1
C24 C -0.1954(8) 0.9169(4) 0.3817(3) 0.0536(10) Uani 0.5 1 d . P A -1
H24 H -0.3160 0.8800 0.3380 0.064 Uiso 0.5 1 calc R P A -1
C25 C 0.0099(12) 0.9306(7) 0.3573(6) 0.0544(17) Uani 0.5 1 d . P A -1
H25 H 0.0353 0.9067 0.2964 0.065 Uiso 0.5 1 calc R P A -1
C26 C 0.1864(9) 0.9811(5) 0.4235(5) 0.0615(14) Uani 0.5 1 d . P A -1
H26 H 0.3333 0.9879 0.4087 0.074 Uiso 0.5 1 calc R P A -1
C27 C 0.1436(11) 1.0208(6) 0.5105(6) 0.0518(17) Uani 0.5 1 d . P A -1
H27 H 0.2638 1.0577 0.5544 0.062 Uiso 0.5 1 calc R P A -1

loop_
_atom_site_aniso_label
_atom_site_aniso_U_11
_atom_site_aniso_U_22
_atom_site_aniso_U_33
_atom_site_aniso_U_23
_atom_site_aniso_U_13
_atom_site_aniso_U_12
N1 0.0360(7) 0.0456(8) 0.0371(7) -0.0034(6) 0.0053(6) 0.0175(6)
N2 0.0249(6) 0.0268(6) 0.0242(6) 0.0024(4) 0.0046(4) 0.0101(5)
C1 0.0264(7) 0.0334(8) 0.0296(7) 0.0005(6) 0.0017(6) 0.0089(6)
C2 0.0250(7) 0.0251(7) 0.0299(7) 0.0016(5) 0.0059(5) 0.0062(5)
C3 0.0284(7) 0.0289(7) 0.0260(7) 0.0000(5) 0.0027(5) 0.0077(6)
C4 0.0246(7) 0.0284(7) 0.0287(7) 0.0020(5) 0.0014(5) 0.0093(5)
C5 0.0235(7) 0.0226(7) 0.0285(7) 0.0027(5) 0.0057(5) 0.0060(5)
C6 0.0254(7) 0.0255(7) 0.0245(6) 0.0020(5) 0.0033(5) 0.0065(5)
C7 0.0235(7) 0.0262(7) 0.0295(7) 0.0047(5) 0.0021(5) 0.0077(5)
C8 0.0231(6) 0.0256(7) 0.0266(7) 0.0016(5) 0.0028(5) 0.0087(5)
C9 0.0220(6) 0.0259(7) 0.0236(6) 0.0023(5) 0.0037(5) 0.0072(5)
C10 0.0241(7) 0.0266(7) 0.0256(6) 0.0038(5) 0.0027(5) 0.0092(5)
C11 0.0270(7) 0.0234(7) 0.0241(6) 0.0013(5) 0.0050(5) 0.0100(5)
C12 0.0226(7) 0.0275(7) 0.0279(7) 0.0029(5) 0.0062(5) 0.0081(5)
C13 0.0230(7) 0.0283(7) 0.0267(7) 0.0009(5) 0.0017(5) 0.0095(5)
C14 0.0256(7) 0.0237(7) 0.0251(6) 0.0012(5) 0.0045(5) 0.0094(5)
C15 0.0233(7) 0.0312(7) 0.0288(7) 0.0039(6) 0.0064(5) 0.0074(5)
C16 0.0225(7) 0.0317(8) 0.0278(7) 0.0028(5) 0.0010(5) 0.0092(6)
C17 0.0262(7) 0.0287(7) 0.0276(7) 0.0042(5) 0.0052(5) 0.0088(6)
C18 0.0366(8) 0.0302(8) 0.0347(8) 0.0070(6) 0.0047(6) 0.0071(6)
C19 0.0351(8) 0.0380(8) 0.0276(7) 0.0048(6) 0.0083(6) 0.0131(6)
C20 0.0311(8) 0.0401(9) 0.0309(7) 0.0104(6) 0.0035(6) 0.0110(6)
C21 0.096(6) 0.050(4) 0.047(3) 0.008(3) 0.004(5) 0.029(5)
C22 0.055(3) 0.0283(19) 0.041(2) 0.0079(16) 0.004(2) 0.0165(19)
C23 0.040(4) 0.032(3) 0.065(3) 0.020(2) 0.009(3) 0.014(2)
C24 0.077(3) 0.0293(18) 0.050(2) 0.0109(15) -0.014(2) 0.0060(17)
C25 0.096(5) 0.032(2) 0.042(3) 0.007(2) 0.019(4) 0.022(4)
C26 0.056(3) 0.042(2) 0.097(4) 0.018(3) 0.044(3) 0.018(2)
C27 0.039(4) 0.034(3) 0.081(5) 0.007(3) -0.003(4) 0.007(3)

loop_
_atom_type_symbol
_atom_type_description
_atom_type_scat_dispersion_real
_atom_type_scat_dispersion_imag
_atom_type_scat_source
C C 0.0181 0.0091 'International Tables Vol C Tables 4.2.6.8 and 6.1.1.4'
H H 0.0000 0.0000 'International Tables Vol C Tables 4.2.6.8 and 6.1.1.4'
N N 0.0311 0.0180 'International Tables Vol C Tables 4.2.6.8 and 6.1.1.4'

loop_
_geom_angle_atom_site_label_1
_geom_angle_atom_site_label_2
_geom_angle_atom_site_label_3
_geom_angle
_geom_angle_site_symmetry_1
C8 N2 C11 129.14(11) .
C9 N2 C8 107.14(11) .
C9 N2 C11 123.43(12) .
N1 C1 C2 179.36(17) .
C3 C2 C1 119.80(13) .
C3 C2 C7 120.45(13) .
C7 C2 C1 119.75(13) .
C2 C3 H3 120.1 .
C4 C3 C2 119.89(13) .
C4 C3 H3 120.1 .
C3 C4 H4 119.7 .
C3 C4 C5 120.65(13) .
C5 C4 H4 119.7 .
C4 C5 C8 122.63(13) .
C6 C5 C4 118.39(12) .
C6 C5 C8 118.91(12) .
C5 C6 H6 119.2 .
C7 C6 C5 121.59(13) .
C7 C6 H6 119.2 .
C2 C7 H7 120.5 .
C6 C7 C2 119.02(13) .
C6 C7 H7 120.5 .
N2 C8 C5 124.17(12) .
C10 C8 N2 109.61(12) 2_566
C10 C8 C5 126.02(13) 2_566
N2 C9 C10 142.45(13) .
C9 C9 N2 108.33(15) 2_566
C9 C9 C10 109.22(15) 2_566
C8 C10 C9 105.69(12) 2_566
C8 C10 H10 127.2 2_566
C9 C10 H10 127.2 .
C12 C11 N2 119.11(12) .
C12 C11 C16 119.65(13) .
C16 C11 N2 121.22(13) .
C11 C12 H12 120.1 .
C11 C12 C13 119.79(13) .
C13 C12 H12 120.1 .
C12 C13 H13 119.1 .
C12 C13 C14 121.74(13) .
C14 C13 H13 119.1 .
C13 C14 C15 117.25(13) .
C13 C14 C17 122.99(13) .
C15 C14 C17 119.75(12) .
C14 C15 H15 119.1 .
C16 C15 C14 121.73(13) .
C16 C15 H15 119.1 .
C11 C16 H16 120.1 .
C15 C16 C11 119.83(13) .
C15 C16 H16 120.1 .
C14 C17 C19 108.63(12) .
C18 C17 C14 109.85(12) .
C18 C17 C19 109.58(12) .
C20 C17 C14 112.42(12) .
C20 C17 C18 107.95(12) .
C20 C17 C19 108.37(12) .
C17 C18 H18A 109.5 .
C17 C18 H18B 109.5 .
C17 C18 H18C 109.5 .
H18A C18 H18B 109.5 .
H18A C18 H18C 109.5 .
H18B C18 H18C 109.5 .
C17 C19 H19A 109.5 .
C17 C19 H19B 109.5 .
C17 C19 H19C 109.5 .
H19A C19 H19B 109.5 .
H19A C19 H19C 109.5 .
H19B C19 H19C 109.5 .
C17 C20 H20A 109.5 .
C17 C20 H20B 109.5 .
C17 C20 H20C 109.5 .
H20A C20 H20B 109.5 .
H20A C20 H20C 109.5 .
H20B C20 H20C 109.5 .
H21A C21 H21B 109.5 .
H21A C21 H21C 109.5 .
H21B C21 H21C 109.5 .
C22 C21 H21A 109.5 .
C22 C21 H21B 109.5 .
C22 C21 H21C 109.5 .
C23 C22 C21 120.2(6) .
C23 C22 C27 116.1(6) .
C27 C22 C21 123.7(7) .
C22 C23 H23 118.8 .
C22 C23 C24 122.4(5) .
C24 C23 H23 118.8 .
C23 C24 H24 119.5 .
C25 C24 C23 121.0(5) .
C25 C24 H24 119.5 .
C24 C25 H25 120.6 .
C24 C25 C26 118.8(6) .
C26 C25 H25 120.6 .
C25 C26 H26 120.4 .
C27 C26 C25 119.1(5) .
C27 C26 H26 120.4 .
C22 C27 C26 122.6(8) .
C22 C27 H27 118.7 .
C26 C27 H27 118.7 .

loop_
_geom_bond_atom_site_label_1
_geom_bond_atom_site_label_2
_geom_bond_distance
_geom_bond_site_symmetry_2
N1 C1 1.151(2) .
N2 C8 1.4025(19) .
N2 C9 1.3869(18) .
N2 C11 1.4281(19) .
C1 C2 1.445(2) .
C2 C3 1.396(2) .
C2 C7 1.404(2) .
C3 H3 0.9500 .
C3 C4 1.387(2) .
C4 H4 0.9500 .
C4 C5 1.409(2) .
C5 C6 1.402(2) .
C5 C8 1.4679(19) .
C6 H6 0.9500 .
C6 C7 1.386(2) .
C7 H7 0.9500 .
C8 C10 1.393(2) 2_566
C9 C9 1.383(3) 2_566
C9 C10 1.412(2) .
C10 C8 1.393(2) 2_566
C10 H10 0.9500 .
C11 C12 1.391(2) .
C11 C16 1.395(2) .
C12 H12 0.9500 .
C12 C13 1.394(2) .
C13 H13 0.9500 .
C13 C14 1.397(2) .
C14 C15 1.403(2) .
C14 C17 1.539(2) .
C15 H15 0.9500 .
C15 C16 1.388(2) .
C16 H16 0.9500 .
C17 C18 1.537(2) .
C17 C19 1.5410(19) .
C17 C20 1.534(2) .
C18 H18A 0.9800 .
C18 H18B 0.9800 .
C18 H18C 0.9800 .
C19 H19A 0.9800 .
C19 H19B 0.9800 .
C19 H19C 0.9800 .
C20 H20A 0.9800 .
C20 H20B 0.9800 .
C20 H20C 0.9800 .
C21 H21A 0.9800 .
C21 H21B 0.9800 .
C21 H21C 0.9800 .
C21 C22 1.485(11) .
C22 C23 1.372(7) .
C22 C27 1.382(9) .
C23 H23 0.9500 .
C23 C24 1.388(9) .
C24 H24 0.9500 .
C24 C25 1.341(9) .
C25 H25 0.9500 .
C25 C26 1.405(10) .
C26 H26 0.9500 .
C26 C27 1.383(10) .
C27 H27 0.9500 .

loop_
_geom_torsion_atom_site_label_1
_geom_torsion_atom_site_label_2
_geom_torsion_atom_site_label_3
_geom_torsion_atom_site_label_4
_geom_torsion
_geom_torsion_site_symmetry_1
_geom_torsion_site_symmetry_4
N2 C9 C10 C8 179.90(18) . 2_566
N2 C11 C12 C13 178.45(12) . .
N2 C11 C16 C15 -179.18(12) . .
C1 C2 C3 C4 179.05(13) . .
C1 C2 C7 C6 -178.90(13) . .
C2 C3 C4 C5 -0.1(2) . .
C3 C2 C7 C6 0.7(2) . .
C3 C4 C5 C6 0.6(2) . .
C3 C4 C5 C8 -176.38(13) . .
C4 C5 C6 C7 -0.4(2) . .
C4 C5 C8 N2 -32.9(2) . .
C4 C5 C8 C10 141.36(15) . 2_566
C5 C6 C7 C2 -0.2(2) . .
C6 C5 C8 N2 150.13(14) . .
C6 C5 C8 C10 -35.6(2) . 2_566
C7 C2 C3 C4 -0.5(2) . .
C8 N2 C9 C9 -0.09(18) . 2_566
C8 N2 C9 C10 179.38(18) . .
C8 N2 C11 C12 130.54(15) . .
C8 N2 C11 C16 -50.9(2) . .
C8 C5 C6 C7 176.65(13) . .
C9 N2 C8 C5 175.60(12) . .
C9 N2 C8 C10 0.50(16) . 2_566
C9 N2 C11 C12 -56.39(18) . .
C9 N2 C11 C16 122.12(15) . .
C9 C9 C10 C8 -0.63(19) 2_566 2_566
C11 N2 C8 C5 -10.5(2) . .
C11 N2 C8 C10 174.44(13) . 2_566
C11 N2 C9 C9 -174.47(14) . 2_566
C11 N2 C9 C10 5.0(3) . .
C11 C12 C13 C14 0.7(2) . .
C12 C11 C16 C15 -0.7(2) . .
C12 C13 C14 C15 -0.5(2) . .
C12 C13 C14 C17 178.09(12) . .
C13 C14 C15 C16 -0.3(2) . .
C13 C14 C17 C18 126.45(14) . .
C13 C14 C17 C19 -113.71(15) . .
C13 C14 C17 C20 6.22(19) . .
C14 C15 C16 C11 0.9(2) . .
C15 C14 C17 C18 -54.98(17) . .
C15 C14 C17 C19 64.87(16) . .
C15 C14 C17 C20 -175.21(12) . .
C16 C11 C12 C13 -0.1(2) . .
C17 C14 C15 C16 -178.92(12) . .
C21 C22 C23 C24 177.5(5) . .
C21 C22 C27 C26 -178.2(6) . .
C22 C23 C24 C25 -0.6(8) . .
C23 C22 C27 C26 -0.5(9) . .
C23 C24 C25 C26 2.2(8) . .
C24 C25 C26 C27 -2.9(9) . .
C25 C26 C27 C22 2.2(9) . .
C27 C22 C23 C24 -0.3(9) . .
